data_4509482
loop_
_publ_author_name
'Fang, Ming'
'Chang, Lixian'
'Liu, Xuhui'
'Zhao, Bin'
'Zuo, Ya'
'Chen, Zhi'

_publ_section_title
;
 Fabrication and Properties of Eight Novel Lanthanide&#x2212;Organic
 Frameworks Based on 4-Hydroxypyran-2,6-dicarboxylate and
 4-Hydroxypyridine-2,6-dicarboxylate
;
_journal_issue 9
_journal_name_full 'Crystal Growth &amp; Design'
_journal_page_first 4006
_journal_paper_doi 10.1021/cg900146y
_journal_volume 9
_journal_year 2009
_chemical_formula_sum 'C7 H2 O6 Sm'
_chemical_formula_weight 332.44
_chemical_name_systematic
; 
 ? 
;
_space_group_IT_number 62
_symmetry_cell_setting orthorhombic
_symmetry_space_group_name_Hall '-P 2ac 2n'
_symmetry_space_group_name_H-M 'P n m a'
_atom_sites_solution_hydrogens geom
_atom_sites_solution_primary direct
_atom_sites_solution_secondary difmap
_audit_creation_method SHELXL-97
_cell_angle_alpha 90.00
_cell_angle_beta 90.00
_cell_angle_gamma 90.00
_cell_formula_units_Z 4
_cell_length_a 7.9263(14)
_cell_length_b 10.2173(18)
_cell_length_c 9.5413(17)
_cell_measurement_reflns_used 3042
_cell_measurement_temperature 294(2)
_cell_measurement_theta_max 26.35
_cell_measurement_theta_min 2.92
_cell_volume 772.7(2)
_computing_cell_refinement 'Bruker SMART'
_computing_data_collection 'Bruker SMART'
_computing_data_reduction 'Bruker SAINT'
_computing_molecular_graphics 'Bruker SHELXTL'
_computing_publication_material 'Bruker SHELXTL'
_computing_structure_refinement 'SHELXL-97 (Sheldrick, 1997)'
_computing_structure_solution 'SHELXS-97 (Sheldrick, 1990)'
_diffrn_ambient_temperature 294(2)
_diffrn_measured_fraction_theta_full 0.983
_diffrn_measured_fraction_theta_max 0.983
_diffrn_measurement_device_type 'CCD area detector'
_diffrn_measurement_method 'phi and omega scans'
_diffrn_radiation_monochromator graphite
_diffrn_radiation_source 'fine-focus sealed tube'
_diffrn_radiation_type MoK\a
_diffrn_radiation_wavelength 0.71073
_diffrn_reflns_av_R_equivalents 0.0459
_diffrn_reflns_av_sigmaI/netI 0.0295
_diffrn_reflns_limit_h_max 9
_diffrn_reflns_limit_h_min -8
_diffrn_reflns_limit_k_max 11
_diffrn_reflns_limit_k_min -12
_diffrn_reflns_limit_l_max 11
_diffrn_reflns_limit_l_min -7
_diffrn_reflns_number 3623
_diffrn_reflns_theta_full 25.01
_diffrn_reflns_theta_max 25.01
_diffrn_reflns_theta_min 2.92
_exptl_absorpt_coefficient_mu 7.598
_exptl_absorpt_correction_T_max 1.00000
_exptl_absorpt_correction_T_min 0.543209
_exptl_absorpt_correction_type multi-scan
_exptl_absorpt_process_details SADABS
_exptl_crystal_density_diffrn 2.858
_exptl_crystal_density_meas ?
_exptl_crystal_density_method 'not measured'
_exptl_crystal_F_000 616
_exptl_crystal_size_max 0.20
_exptl_crystal_size_mid 0.12
_exptl_crystal_size_min 0.10
_refine_diff_density_max 1.241
_refine_diff_density_min -0.951
_refine_diff_density_rms 0.178
_refine_ls_extinction_coef 0.0134(11)
_refine_ls_extinction_expression Fc^*^=kFc[1+0.001xFc^2^\l^3^/sin(2\q)]^-1/4^
_refine_ls_extinction_method SHELXL
_refine_ls_goodness_of_fit_ref 1.109
_refine_ls_hydrogen_treatment constr
_refine_ls_matrix_type full
_refine_ls_number_parameters 71
_refine_ls_number_reflns 713
_refine_ls_number_restraints 6
_refine_ls_restrained_S_all 1.110
_refine_ls_R_factor_all 0.0256
_refine_ls_R_factor_gt 0.0247
_refine_ls_shift/su_max 0.000
_refine_ls_shift/su_mean 0.000
_refine_ls_structure_factor_coef Fsqd
_refine_ls_weighting_details 'calc w=1/[\s^2^(Fo^2^)+(0.0373P)^2^+2.0043P] where P=(Fo^2^+2Fc^2^)/3'
_refine_ls_weighting_scheme calc
_refine_ls_wR_factor_gt 0.0624
_refine_ls_wR_factor_ref 0.0630
_reflns_number_gt 684
_reflns_number_total 713
_reflns_threshold_expression >2sigma(I)
_cod_data_source_file cg900146ysup5.cif
_cod_data_source_block 060718b
_cod_depositor_comments
;
The following automatic conversions were performed:

'_symmetry_cell_setting' value 'Orthorhombic' changed to
'orthorhombic' according to
/home/saulius/struct/CIF-dictionaries/cif_core.dic dictionary named
'cif_core.dic' version 2.4.2 from
2011-04-26.

'_exptl_absorpt_correction_type' value 'MULTI-SCAN'
changed to 'multi-scan' according to
/home/saulius/struct/CIF-dictionaries/cif_core.dic dictionary named
'cif_core.dic' version 2.4.2 from
2011-04-26.

'_refine_ls_hydrogen_treatment' value 'CONSTR' changed
to 'constr' according to
/home/saulius/struct/CIF-dictionaries/cif_core.dic dictionary named
'cif_core.dic' version 2.4.2 from 2011-04-26.

Automatic conversion script
Id: cif_fix_values 1891 2012-01-12 08:04:46Z andrius 

The following automatic conversions were performed:

'_exptl_crystal_density_meas' value 'NONE' was changed to '?' - the
value is perceived as not measured.

Automatic conversion script
Id: cif_fix_values 3008 2015-01-20 13:52:24Z robertas 
;
_cod_original_sg_symbol_H-M Pnma
_cod_database_code 4509482

loop_
_symmetry_equiv_pos_as_xyz
'x, y, z'
'-x+1/2, -y, z+1/2'
'x+1/2, -y+1/2, -z+1/2'
'-x, y+1/2, -z'
'-x, -y, -z'
'x-1/2, y, -z-1/2'
'-x-1/2, y-1/2, z-1/2'
'x, -y-1/2, z'

loop_
_atom_site_label
_atom_site_type_symbol
_atom_site_fract_x
_atom_site_fract_y
_atom_site_fract_z
_atom_site_U_iso_or_equiv
_atom_site_adp_type
_atom_site_occupancy
_atom_site_symmetry_multiplicity
_atom_site_calc_flag
_atom_site_refinement_flags
Sm1 Sm 0.34047(4) 0.2500 -0.17359(3) 0.0132(2) Uani 1 2 d S
O1 O 0.3127(4) 0.0410(3) 0.0013(3) 0.0138(7) Uani 1 1 d .
O2 O 0.3758(4) -0.0923(3) 0.1813(3) 0.0133(7) Uani 1 1 d .
O3 O 0.5040(5) 0.2500 0.5581(4) 0.0193(10) Uani 1 2 d S
O4 O 0.3797(5) 0.2500 0.1433(4) 0.0091(8) Uani 1 2 d SU
C1 C 0.3604(5) 0.0182(4) 0.1232(5) 0.0081(8) Uani 1 1 d .
C2 C 0.4009(5) 0.1364(4) 0.2136(5) 0.0094(8) Uani 1 1 d .
C3 C 0.4463(6) 0.1310(5) 0.3505(4) 0.0140(9) Uani 1 1 d .
H3 H 0.4629 0.0504 0.3937 0.017 Uiso 1 1 calc R
C4 C 0.4689(7) 0.2500 0.4286(6) 0.0114(12) Uani 1 2 d S

loop_
_atom_site_aniso_label
_atom_site_aniso_U_11
_atom_site_aniso_U_22
_atom_site_aniso_U_33
_atom_site_aniso_U_23
_atom_site_aniso_U_13
_atom_site_aniso_U_12
Sm1 0.0172(3) 0.0109(3) 0.0115(3) 0.000 -0.00128(10) 0.000
O1 0.0210(14) 0.0097(15) 0.0108(16) 0.0025(12) -0.0061(11) -0.0026(12)
O2 0.0176(15) 0.0068(16) 0.0155(17) 0.0071(11) 0.0040(11) 0.0007(13)
O3 0.014(2) 0.040(3) 0.0039(19) 0.000 -0.0048(15) 0.000
O4 0.0114(11) 0.0083(12) 0.0076(11) 0.000 -0.0002(9) 0.000
C1 0.0078(17) 0.006(2) 0.010(2) -0.0002(17) 0.0043(15) -0.0008(15)
C2 0.012(2) 0.010(2) 0.0062(17) 0.0012(17) -0.0007(15) -0.0020(17)
C3 0.017(2) 0.017(2) 0.0086(19) 0.0047(17) -0.0038(16) -0.0005(18)
C4 0.005(2) 0.024(3) 0.005(3) 0.000 0.001(2) 0.000

loop_
_atom_type_symbol
_atom_type_description
_atom_type_scat_dispersion_real
_atom_type_scat_dispersion_imag
_atom_type_scat_source
C C 0.0033 0.0016 'International Tables Vol C Tables 4.2.6.8 and 6.1.1.4'
H H 0.0000 0.0000 'International Tables Vol C Tables 4.2.6.8 and 6.1.1.4'
O O 0.0106 0.0060 'International Tables Vol C Tables 4.2.6.8 and 6.1.1.4'
Sm Sm -0.1638 3.4418 'International Tables Vol C Tables 4.2.6.8 and 6.1.1.4'

loop_
_geom_angle_atom_site_label_1
_geom_angle_atom_site_label_2
_geom_angle_atom_site_label_3
_geom_angle
_geom_angle_site_symmetry_1
_geom_angle_site_symmetry_3
O1 Sm1 O1 103.52(13) 8_565 .
O1 Sm1 O2 78.28(9) 8_565 7_665
O1 Sm1 O2 136.39(9) . 7_665
O1 Sm1 O2 136.39(9) 8_565 2_554
O1 Sm1 O2 78.28(9) . 2_554
O2 Sm1 O2 72.35(14) 7_665 2_554
O1 Sm1 O2 67.96(9) 8_565 4_655
O1 Sm1 O2 122.64(9) . 4_655
O2 Sm1 O2 98.81(10) 7_665 4_655
O2 Sm1 O2 147.19(5) 2_554 4_655
O1 Sm1 O2 122.64(9) 8_565 5_655
O1 Sm1 O2 67.96(9) . 5_655
O2 Sm1 O2 147.19(5) 7_665 5_655
O2 Sm1 O2 98.81(10) 2_554 5_655
O2 Sm1 O2 71.22(14) 4_655 5_655
O1 Sm1 O3 125.73(7) 8_565 1_554
O1 Sm1 O3 125.73(7) . 1_554
O2 Sm1 O3 80.28(9) 7_665 1_554
O2 Sm1 O3 80.28(9) 2_554 1_554
O2 Sm1 O3 67.00(8) 4_655 1_554
O2 Sm1 O3 67.00(8) 5_655 1_554
O1 Sm1 O3 71.99(8) 8_565 6_556
O1 Sm1 O3 71.99(8) . 6_556
O2 Sm1 O3 67.26(9) 7_665 6_556
O2 Sm1 O3 67.26(9) 2_554 6_556
O2 Sm1 O3 139.56(7) 4_655 6_556
O2 Sm1 O3 139.56(7) 5_655 6_556
O3 Sm1 O3 139.31(11) 1_554 6_556
C1 O1 Sm1 134.0(3) . .
C1 O2 Sm1 133.6(3) . 2
C1 O2 Sm1 126.0(3) . 5_655
Sm1 O2 Sm1 100.36(10) 2 5_655
C4 O3 Sm1 140.4(3) . 1_556
C4 O3 Sm1 125.2(3) . 6_656
Sm1 O3 Sm1 94.41(12) 1_556 6_656
C2 O4 C2 118.5(5) 8_565 .
O1 C1 O2 127.3(4) . .
O1 C1 C2 116.5(4) . .
O2 C1 C2 116.2(4) . .
O4 C2 C3 123.1(4) . .
O4 C2 C1 112.1(4) . .
C3 C2 C1 124.8(4) . .
C2 C3 C4 119.9(4) . .
C2 C3 H3 120.1 . .
C4 C3 H3 120.1 . .
O3 C4 C3 122.2(3) . 8_565
O3 C4 C3 122.2(3) . .
C3 C4 C3 115.5(5) 8_565 .

loop_
_geom_bond_atom_site_label_1
_geom_bond_atom_site_label_2
_geom_bond_distance
_geom_bond_site_symmetry_2
Sm1 O1 2.719(3) 8_565
Sm1 O1 2.719(3) .
Sm1 O2 2.730(3) 7_665
Sm1 O2 2.730(3) 2_554
Sm1 O2 2.768(3) 4_655
Sm1 O2 2.768(3) 5_655
Sm1 O3 2.870(4) 1_554
Sm1 O3 2.885(4) 6_556
O1 C1 1.245(5) .
O2 C1 1.264(5) .
O2 Sm1 2.730(3) 2
O2 Sm1 2.768(3) 5_655
O3 C4 1.266(7) .
O3 Sm1 2.870(4) 1_556
O3 Sm1 2.885(4) 6_656
O4 C2 1.351(5) 8_565
O4 C2 1.351(5) .
C1 C2 1.517(6) .
C2 C3 1.356(5) .
C3 C4 1.438(6) .
C3 H3 0.9300 .
C4 C3 1.438(6) 8_565

loop_
_geom_torsion_atom_site_label_1
_geom_torsion_atom_site_label_2
_geom_torsion_atom_site_label_3
_geom_torsion_atom_site_label_4
_geom_torsion
_geom_torsion_site_symmetry_1
_geom_torsion_site_symmetry_4
O1 Sm1 O1 C1 -36.1(4) 8_565 .
O2 Sm1 O1 C1 -123.2(3) 7_665 .
O2 Sm1 O1 C1 -171.4(4) 2_554 .
O2 Sm1 O1 C1 36.2(4) 4_655 .
O2 Sm1 O1 C1 84.0(4) 5_655 .
O3 Sm1 O1 C1 119.8(4) 1_554 .
O3 Sm1 O1 C1 -101.7(4) 6_556 .
Sm1 O1 C1 O2 -161.4(3) . .
Sm1 O1 C1 C2 20.1(5) . .
Sm1 O2 C1 O1 -87.6(5) 2 .
Sm1 O2 C1 O1 87.8(5) 5_655 .
Sm1 O2 C1 C2 90.9(4) 2 .
Sm1 O2 C1 C2 -93.7(4) 5_655 .
C2 O4 C2 C3 -1.6(8) 8_565 .
C2 O4 C2 C1 175.9(3) 8_565 .
O1 C1 C2 O4 -0.9(5) . .
O2 C1 C2 O4 -179.5(4) . .
O1 C1 C2 C3 176.6(4) . .
O2 C1 C2 C3 -2.1(6) . .
O4 C2 C3 C4 2.0(7) . .
C1 C2 C3 C4 -175.1(4) . .
Sm1 O3 C4 C3 89.5(5) 1_556 8_565
Sm1 O3 C4 C3 -90.5(5) 6_656 8_565
Sm1 O3 C4 C3 -89.5(5) 1_556 .
Sm1 O3 C4 C3 90.5(5) 6_656 .
C2 C3 C4 O3 176.9(5) . .
C2 C3 C4 C3 -2.2(8) . 8_565
